data_7707015
loop_
_publ_author_name
'Qin, Chun-Yan'
'Zhao, Sheng-Ze'
'Wu, Hua-Yu'
'Li, Yong-Hua'
'Wang, Zi-Kun'
'Wang, Zheng'
'Wang, Shi'

_publ_section_title
;
 The dynamic interplay between intramolecular and intermolecular
 interactions in mononuclear manganese(III) SCO complexes.
;
_journal_issue 17
_journal_name_full 'Dalton transactions (Cambridge, England : 2003)'
_journal_page_first 5899
_journal_page_last 5910
_journal_paper_doi 10.1039/d0dt04109b
_journal_volume 50
_journal_year 2021
_chemical_formula_moiety 'C22 H26 F2 Mn N4 O2, F6 Sb'
_chemical_formula_sum 'C22 H26 F8 Mn N4 O2 Sb'
_chemical_formula_weight 707.17
_space_group_crystal_system monoclinic
_space_group_IT_number 13
_space_group_name_Hall '-P 2yac'
_space_group_name_H-M_alt 'P 1 2/n 1'
_atom_sites_solution_hydrogens mixed
_audit_creation_method SHELXL-2014/7
_audit_update_record
;
2021-03-22 deposited with the CCDC.	2021-03-25 downloaded from the CCDC.
;
_cell_angle_alpha 90
_cell_angle_beta 94.080(11)
_cell_angle_gamma 90
_cell_formula_units_Z 2
_cell_length_a 11.554(6)
_cell_length_b 8.271(4)
_cell_length_c 13.523(6)
_cell_measurement_reflns_used 9431
_cell_measurement_temperature 100(2)
_cell_measurement_theta_max 25.00
_cell_measurement_theta_min 2.23
_cell_volume 1289.0(11)
_computing_cell_refinement SMART
_computing_data_collection 'SMART (Bruker, 2000)'
_computing_data_reduction 'SAINT (Bruker, 2000)'
_computing_molecular_graphics SHELXL
_computing_publication_material SHELXL
_computing_structure_refinement 'SHELXL-2014/7 (Sheldrick, 2014)'
_computing_structure_solution 'SHELXL-2014/7 (Sheldrick, 2014)'
_diffrn_ambient_temperature 100(2)
_diffrn_measured_fraction_theta_full 0.986
_diffrn_measured_fraction_theta_max 0.978
_diffrn_measurement_device_type 'CCD area detector'
_diffrn_measurement_method 'phi and omega scans'
_diffrn_radiation_type MoK\a
_diffrn_radiation_wavelength 0.71073
_diffrn_reflns_av_R_equivalents 0.0456
_diffrn_reflns_av_unetI/netI 0.0510
_diffrn_reflns_Laue_measured_fraction_full 0.986
_diffrn_reflns_Laue_measured_fraction_max 0.978
_diffrn_reflns_limit_h_max 14
_diffrn_reflns_limit_h_min -14
_diffrn_reflns_limit_k_max 10
_diffrn_reflns_limit_k_min -5
_diffrn_reflns_limit_l_max 17
_diffrn_reflns_limit_l_min -16
_diffrn_reflns_number 7540
_diffrn_reflns_point_group_measured_fraction_full 0.986
_diffrn_reflns_point_group_measured_fraction_max 0.978
_diffrn_reflns_theta_full 25.242
_diffrn_reflns_theta_max 26.996
_diffrn_reflns_theta_min 2.241
_exptl_absorpt_coefficient_mu 1.624
_exptl_absorpt_correction_T_max 0.784
_exptl_absorpt_correction_T_min 0.673
_exptl_absorpt_correction_type multi-scan
_exptl_absorpt_process_details 'SADABS; Bruker, 2000'
_exptl_crystal_colour black
_exptl_crystal_density_diffrn 1.822
_exptl_crystal_description block
_exptl_crystal_F_000 700
_exptl_crystal_size_max 0.25
_exptl_crystal_size_mid 0.21
_exptl_crystal_size_min 0.15
_refine_diff_density_max 1.441
_refine_diff_density_min -1.523
_refine_diff_density_rms 0.173
_refine_ls_extinction_method none
_refine_ls_goodness_of_fit_ref 1.088
_refine_ls_hydrogen_treatment mixed
_refine_ls_matrix_type full
_refine_ls_number_parameters 178
_refine_ls_number_reflns 2823
_refine_ls_number_restraints 0
_refine_ls_restrained_S_all 1.088
_refine_ls_R_factor_all 0.0456
_refine_ls_R_factor_gt 0.0410
_refine_ls_shift/su_max 0.000
_refine_ls_shift/su_mean 0.000
_refine_ls_structure_factor_coef Fsqd
_refine_ls_weighting_details 'w=1/[\s^2^(Fo^2^)+(0.1138P)^2^] where P=(Fo^2^+2Fc^2^)/3'
_refine_ls_weighting_scheme calc
_refine_ls_wR_factor_gt 0.1459
_refine_ls_wR_factor_ref 0.1513
_reflns_Friedel_coverage 0.000
_reflns_number_gt 2460
_reflns_number_total 2823
_reflns_threshold_expression 'I > 2\s(I)'
_cod_data_source_file d0dt04109b2.cif
_cod_data_source_block SbF6-100K
_cod_depositor_comments
;
The following automatic conversions were performed:

data item '_exptl_absorpt_correction_type' value 'Multi-scan' was
changed to 'multi-scan' in accordance with the
/home/data/users/saulius/crontab/automatic-downloads/rss-feeds/RSC/lib/dictionaries/cif_core.dic
dictionary named 'cif_core.dic' version 2.4.2 last updated on
2011-04-26.

Automatic conversion script
Id: cif_fix_values 7556 2019-12-06 15:28:31Z antanas 

 Adding full bibliography for 7707004--7707019.cif.
;
_cod_original_sg_symbol_H-M 'P 2/n'
_cod_database_code 7707015
_shelx_shelxl_version_number 2014/7
_shelx_space_group_comment
;
The symmetry employed for this shelxl refinement is uniquely defined
by the following loop, which should always be used as a source of
symmetry information in preference to the above space-group names.
They are only intended as comments.
;

loop_
_space_group_symop_operation_xyz
'x, y, z'
'-x+1/2, y, -z+1/2'
'-x, -y, -z'
'x-1/2, -y, z-1/2'

loop_
_atom_site_label
_atom_site_type_symbol
_atom_site_fract_x
_atom_site_fract_y
_atom_site_fract_z
_atom_site_U_iso_or_equiv
_atom_site_adp_type
_atom_site_occupancy
_atom_site_site_symmetry_order
_atom_site_calc_flag
_atom_site_refinement_flags_posn
_atom_site_refinement_flags_adp
_atom_site_refinement_flags_occupancy
_atom_site_disorder_assembly
_atom_site_disorder_group
Mn1 Mn 0.7500 0.16729(10) 0.7500 0.0153(2) Uani 1 2 d S T P . .
O1 O 0.7012(2) 0.1616(3) 0.6149(2) 0.0179(6) Uani 1 1 d . . . . .
C1 C 0.6668(3) 0.0252(4) 0.5677(3) 0.0182(7) Uani 1 1 d . . . . .
C2 C 0.6988(3) 0.0007(5) 0.4692(3) 0.0222(8) Uani 1 1 d . . . . .
H1 H 0.7461 0.0785 0.4397 0.027 Uiso 1 1 calc R U . . .
C3 C 0.6621(4) -0.1349(5) 0.4157(3) 0.0247(9) Uani 1 1 d . . . . .
H2 H 0.6843 -0.1511 0.3501 0.030 Uiso 1 1 calc R U . . .
C4 C 0.5925(4) -0.2464(5) 0.4592(3) 0.0262(9) Uani 1 1 d . . . . .
F1 F 0.5525(3) -0.3775(3) 0.4045(2) 0.0337(7) Uani 1 1 d . . . . .
C5 C 0.5577(3) -0.2289(5) 0.5541(3) 0.0237(8) Uani 1 1 d . . . . .
H3 H 0.5083 -0.3064 0.5814 0.028 Uiso 1 1 calc R U . . .
C6 C 0.5975(3) -0.0919(4) 0.6102(3) 0.0193(8) Uani 1 1 d . . . . .
C7 C 0.5554(3) -0.0689(5) 0.7089(3) 0.0212(8) Uani 1 1 d . . . . .
H4 H 0.4894 -0.1292 0.7250 0.025 Uiso 1 1 calc R U . . .
N1 N 0.6014(3) 0.0270(4) 0.7753(2) 0.0188(7) Uani 1 1 d . . . . .
C8 C 0.5398(3) 0.0495(6) 0.8661(3) 0.0257(9) Uani 1 1 d . . . . .
H5 H 0.5945 0.0310 0.9247 0.031 Uiso 1 1 calc R U . . .
H6 H 0.4768 -0.0314 0.8675 0.031 Uiso 1 1 calc R U . . .
C9 C 0.4881(3) 0.2192(6) 0.8720(3) 0.0287(9) Uani 1 1 d . . . . .
H7 H 0.4353 0.2369 0.8121 0.034 Uiso 1 1 calc R U . . .
H8 H 0.4406 0.2233 0.9300 0.034 Uiso 1 1 calc R U . . .
C10 C 0.5749(4) 0.3583(5) 0.8805(3) 0.0269(9) Uani 1 1 d . . . . .
H9 H 0.5332 0.4598 0.8934 0.032 Uiso 1 1 calc R U . . .
H10 H 0.6316 0.3384 0.9375 0.032 Uiso 1 1 calc R U . . .
N2 N 0.6381(3) 0.3778(4) 0.7891(3) 0.0251(8) Uani 1 1 d . . . . .
H11 H 0.581(4) 0.386(5) 0.726(4) 0.019(12) Uiso 1 1 d . . . . .
C11 C 0.7116(4) 0.5224(5) 0.7938(4) 0.0334(10) Uani 1 1 d . . . . .
H12 H 0.7607 0.5234 0.8568 0.040 Uiso 1 1 calc R U . . .
H13 H 0.6625 0.6205 0.7914 0.040 Uiso 1 1 calc R U . . .
Sb1 Sb 0.2500 0.60947(4) 0.7500 0.01749(18) Uani 1 2 d S T P . .
F2 F 0.2500 0.8381(4) 0.7500 0.0347(9) Uani 1 2 d S T P . .
F3 F 0.0871(2) 0.6111(3) 0.7514(2) 0.0325(7) Uani 1 1 d . . . . .
F4 F 0.2645(3) 0.6117(3) 0.8900(2) 0.0368(8) Uani 1 1 d . . . . .
F5 F 0.2500 0.3826(4) 0.7500 0.0274(8) Uani 1 2 d S T P . .

loop_
_atom_site_aniso_label
_atom_site_aniso_U_11
_atom_site_aniso_U_22
_atom_site_aniso_U_33
_atom_site_aniso_U_23
_atom_site_aniso_U_13
_atom_site_aniso_U_12
Mn1 0.0163(4) 0.0156(4) 0.0141(4) 0.000 0.0006(3) 0.000
O1 0.0194(13) 0.0186(13) 0.0150(13) 0.0013(11) -0.0030(11) -0.0019(11)
C1 0.0163(16) 0.0196(17) 0.0187(19) 0.0008(15) 0.0008(15) 0.0025(14)
C2 0.0192(17) 0.028(2) 0.019(2) -0.0007(16) 0.0008(15) 0.0017(15)
C3 0.023(2) 0.032(2) 0.019(2) -0.0063(17) 0.0005(16) 0.0051(16)
C4 0.0253(19) 0.0197(18) 0.034(2) -0.0071(17) 0.0029(17) 0.0039(15)
F1 0.0363(15) 0.0293(14) 0.0347(16) -0.0161(11) -0.0025(12) 0.0006(10)
C5 0.0216(18) 0.0177(18) 0.032(2) -0.0025(16) 0.0034(16) -0.0010(14)
C6 0.0175(18) 0.0188(18) 0.022(2) -0.0009(14) 0.0018(16) 0.0023(13)
C7 0.0181(17) 0.0192(17) 0.027(2) 0.0031(16) 0.0063(16) -0.0008(15)
N1 0.0167(14) 0.0218(16) 0.0181(16) 0.0021(13) 0.0026(12) 0.0014(12)
C8 0.0216(18) 0.033(2) 0.023(2) -0.0003(18) 0.0076(16) -0.0016(17)
C9 0.0184(18) 0.043(3) 0.025(2) -0.0020(19) 0.0020(16) 0.0092(17)
C10 0.028(2) 0.030(2) 0.022(2) -0.0058(18) -0.0020(17) 0.0110(18)
N2 0.0276(19) 0.0232(18) 0.024(2) -0.0002(13) -0.0015(16) 0.0057(13)
C11 0.037(2) 0.021(2) 0.042(3) -0.0077(19) -0.001(2) 0.0039(17)
Sb1 0.0201(2) 0.0157(3) 0.0171(3) 0.000 0.00432(16) 0.000
F2 0.050(2) 0.0143(15) 0.042(2) 0.000 0.0187(18) 0.000
F3 0.0224(13) 0.0291(14) 0.0466(18) -0.0014(11) 0.0069(12) 0.0032(9)
F4 0.057(2) 0.0385(18) 0.0151(14) -0.0022(10) 0.0039(13) -0.0058(12)
F5 0.0287(19) 0.0147(16) 0.040(2) 0.000 0.0125(17) 0.000

loop_
_atom_type_symbol
_atom_type_description
_atom_type_scat_dispersion_real
_atom_type_scat_dispersion_imag
_atom_type_scat_source
C C 0.0033 0.0016 'International Tables Vol C Tables 4.2.6.8 and 6.1.1.4'
H H 0.0000 0.0000 'International Tables Vol C Tables 4.2.6.8 and 6.1.1.4'
N N 0.0061 0.0033 'International Tables Vol C Tables 4.2.6.8 and 6.1.1.4'
O O 0.0106 0.0060 'International Tables Vol C Tables 4.2.6.8 and 6.1.1.4'
F F 0.0171 0.0103 'International Tables Vol C Tables 4.2.6.8 and 6.1.1.4'
Mn Mn 0.3368 0.7283 'International Tables Vol C Tables 4.2.6.8 and 6.1.1.4'
Sb Sb -0.5866 1.5461 'International Tables Vol C Tables 4.2.6.8 and 6.1.1.4'
As As 0.0499 2.0058 'International Tables Vol C Tables 4.2.6.8 and 6.1.1.4'

loop_
_geom_angle_atom_site_label_1
_geom_angle_atom_site_label_2
_geom_angle_atom_site_label_3
_geom_angle
_geom_angle_site_symmetry_1
_geom_angle_site_symmetry_3
_geom_angle_publ_flag
O1 Mn1 O1 177.14(17) . 2_656 ?
O1 Mn1 N1 91.15(13) . 2_656 ?
O1 Mn1 N1 87.28(13) 2_656 2_656 ?
O1 Mn1 N1 87.28(13) . . ?
O1 Mn1 N1 91.15(13) 2_656 . ?
N1 Mn1 N1 113.64(18) 2_656 . ?
O1 Mn1 N2 85.88(13) . 2_656 ?
O1 Mn1 N2 96.33(13) 2_656 2_656 ?
N1 Mn1 N2 84.27(13) 2_656 2_656 ?
N1 Mn1 N2 160.96(13) . 2_656 ?
O1 Mn1 N2 96.33(13) . . ?
O1 Mn1 N2 85.88(13) 2_656 . ?
N1 Mn1 N2 160.96(13) 2_656 . ?
N1 Mn1 N2 84.27(13) . . ?
N2 Mn1 N2 78.9(2) 2_656 . ?
C1 O1 Mn1 122.9(3) . . ?
O1 C1 C6 122.9(3) . . ?
O1 C1 C2 118.5(3) . . ?
C6 C1 C2 118.6(4) . . ?
C3 C2 C1 120.9(4) . . ?
C3 C2 H1 119.5 . . ?
C1 C2 H1 119.5 . . ?
C4 C3 C2 119.0(4) . . ?
C4 C3 H2 120.5 . . ?
C2 C3 H2 120.5 . . ?
F1 C4 C5 118.3(4) . . ?
F1 C4 C3 118.8(4) . . ?
C5 C4 C3 122.9(4) . . ?
C4 C5 C6 118.4(4) . . ?
C4 C5 H3 120.8 . . ?
C6 C5 H3 120.8 . . ?
C1 C6 C5 120.2(4) . . ?
C1 C6 C7 121.2(3) . . ?
C5 C6 C7 118.3(3) . . ?
N1 C7 C6 124.7(3) . . ?
N1 C7 H4 117.6 . . ?
C6 C7 H4 117.6 . . ?
C7 N1 C8 117.4(3) . . ?
C7 N1 Mn1 121.7(3) . . ?
C8 N1 Mn1 120.6(3) . . ?
N1 C8 C9 111.9(3) . . ?
N1 C8 H5 109.2 . . ?
C9 C8 H5 109.2 . . ?
N1 C8 H6 109.2 . . ?
C9 C8 H6 109.2 . . ?
H5 C8 H6 107.9 . . ?
C10 C9 C8 116.1(3) . . ?
C10 C9 H7 108.3 . . ?
C8 C9 H7 108.3 . . ?
C10 C9 H8 108.3 . . ?
C8 C9 H8 108.3 . . ?
H7 C9 H8 107.4 . . ?
N2 C10 C9 112.2(3) . . ?
N2 C10 H9 109.2 . . ?
C9 C10 H9 109.2 . . ?
N2 C10 H10 109.2 . . ?
C9 C10 H10 109.2 . . ?
H9 C10 H10 107.9 . . ?
C11 N2 C10 111.7(3) . . ?
C11 N2 Mn1 107.5(3) . . ?
C10 N2 Mn1 115.8(2) . . ?
C11 N2 H11 108(2) . . ?
C10 N2 H11 112(3) . . ?
Mn1 N2 H11 101(2) . . ?
N2 C11 C11 109.5(3) . 2_656 ?
N2 C11 H12 109.8 . . ?
C11 C11 H12 109.8 2_656 . ?
N2 C11 H13 109.8 . . ?
C11 C11 H13 109.8 2_656 . ?
H12 C11 H13 108.2 . . ?
F5 Sb1 F3 90.40(7) . 2_556 ?
F5 Sb1 F3 90.40(7) . . ?
F3 Sb1 F3 179.20(14) 2_556 . ?
F5 Sb1 F4 90.57(8) . . ?
F3 Sb1 F4 89.56(15) 2_556 . ?
F3 Sb1 F4 90.44(15) . . ?
F5 Sb1 F4 90.57(8) . 2_556 ?
F3 Sb1 F4 90.43(15) 2_556 2_556 ?
F3 Sb1 F4 89.56(15) . 2_556 ?
F4 Sb1 F4 178.87(15) . 2_556 ?
F5 Sb1 F2 180.0 . . ?
F3 Sb1 F2 89.60(7) 2_556 . ?
F3 Sb1 F2 89.60(7) . . ?
F4 Sb1 F2 89.43(8) . . ?
F4 Sb1 F2 89.43(8) 2_556 . ?

loop_
_geom_bond_atom_site_label_1
_geom_bond_atom_site_label_2
_geom_bond_distance
_geom_bond_site_symmetry_2
_geom_bond_publ_flag
Mn1 O1 1.874(3) . ?
Mn1 O1 1.874(3) 2_656 ?
Mn1 N1 2.120(3) 2_656 ?
Mn1 N1 2.121(3) . ?
Mn1 N2 2.254(4) 2_656 ?
Mn1 N2 2.254(3) . ?
O1 C1 1.343(5) . ?
C1 C6 1.405(5) . ?
C1 C2 1.422(5) . ?
C2 C3 1.385(6) . ?
C2 H1 0.9500 . ?
C3 C4 1.382(6) . ?
C3 H2 0.9500 . ?
C4 F1 1.374(5) . ?
C4 C5 1.380(6) . ?
C5 C6 1.421(5) . ?
C5 H3 0.9500 . ?
C6 C7 1.466(6) . ?
C7 N1 1.283(5) . ?
C7 H4 0.9500 . ?
N1 C8 1.474(5) . ?
C8 C9 1.529(6) . ?
C8 H5 0.9900 . ?
C8 H6 0.9900 . ?
C9 C10 1.525(7) . ?
C9 H7 0.9900 . ?
C9 H8 0.9900 . ?
C10 N2 1.488(6) . ?
C10 H9 0.9900 . ?
C10 H10 0.9900 . ?
N2 C11 1.466(6) . ?
N2 H11 1.04(5) . ?
C11 C11 1.529(9) 2_656 ?
C11 H12 0.9900 . ?
C11 H13 0.9900 . ?
Sb1 F5 1.876(3) . ?
Sb1 F3 1.884(3) 2_556 ?
Sb1 F3 1.884(3) . ?
Sb1 F4 1.888(3) . ?
Sb1 F4 1.889(3) 2_556 ?
Sb1 F2 1.891(4) . ?
